data_1570997
loop_
_publ_author_name
'Zhu., Xiaoming'
'Jiang, Zhen'
'Liu, Zhiqiang'

_publ_section_title
;
 1-Ethyl-3,3-dimethylspiro[indoline-2,8&#x2032;-phenaleno[1,9-fg]chromene]
;
_journal_coeditor_code HB4461
_journal_issue 2
_journal_name_full IUCrData
_journal_paper_doi 10.1107/S2414314624001378
_journal_volume 9
_journal_year 2024
_chemical_formula_iupac 'C30 H25 N O'
_chemical_formula_moiety 'C30 H25 N O'
_chemical_formula_sum 'C30 H25 N O'
_chemical_formula_weight 415.51
_chemical_name_systematic
;
1-Ethyl-3,3-dimethylspiro[indoline-2,8'-phenaleno[1,9-<i>fg</i>]chromene]
;
_space_group_crystal_system orthorhombic
_space_group_IT_number 43
_space_group_name_Hall 'F 2 -2d'
_space_group_name_H-M_alt 'F d d 2'
_atom_sites_solution_hydrogens geom
_atom_sites_solution_primary direct
_audit_creation_method SHELXL-2014/7
_cell_angle_alpha 90
_cell_angle_beta 90
_cell_angle_gamma 90
_cell_formula_units_Z 32
_cell_length_a 27.8745(9)
_cell_length_b 83.475(3)
_cell_length_c 7.5368(2)
_cell_measurement_reflns_used 9930
_cell_measurement_temperature 150(2)
_cell_measurement_theta_max 72.22
_cell_measurement_theta_min 3.34
_cell_volume 17536.8(10)
_computing_cell_refinement
;
SAINT (Bruker, 2014)
;
_computing_data_collection
;
APEX2 (Bruker, 2014)
;
_computing_data_reduction
;
SAINT (Bruker, 2014)
;
_computing_molecular_graphics
;
SHELXTL (Sheldrick 2008)
;
_computing_publication_material
;
SHELXTL (Sheldrick 2008)
;
_computing_structure_refinement
;
<i>SHELXL2014/7</i> (Sheldrick, 2015)
;
_computing_structure_solution
;
SHELXS97 (Sheldrick 2008)
;
_diffrn_ambient_temperature 150(2)
_diffrn_detector_area_resol_mean 8.3
_diffrn_measured_fraction_theta_full 1.000
_diffrn_measured_fraction_theta_max 1.000
_diffrn_measurement_device_type 'Bruker D8 VENTURE'
_diffrn_measurement_method '\f and \w scans'
_diffrn_radiation_type CuK\a
_diffrn_radiation_wavelength 1.54178
_diffrn_reflns_av_R_equivalents 0.0387
_diffrn_reflns_av_unetI/netI 0.0242
_diffrn_reflns_limit_h_max 34
_diffrn_reflns_limit_h_min -34
_diffrn_reflns_limit_k_max 102
_diffrn_reflns_limit_k_min -102
_diffrn_reflns_limit_l_max 9
_diffrn_reflns_limit_l_min -7
_diffrn_reflns_number 48787
_diffrn_reflns_theta_full 67.679
_diffrn_reflns_theta_max 72.318
_diffrn_reflns_theta_min 2.117
_exptl_absorpt_coefficient_mu 0.582
_exptl_absorpt_correction_T_max 0.968
_exptl_absorpt_correction_T_min 0.833
_exptl_absorpt_correction_type multi-scan
_exptl_absorpt_process_details
;
(SADABS; Krause et al., 2015)
;
_exptl_crystal_colour yellow
_exptl_crystal_density_diffrn 1.259
_exptl_crystal_description plate
_exptl_crystal_F_000 7040
_exptl_crystal_size_max 0.326
_exptl_crystal_size_mid 0.131
_exptl_crystal_size_min 0.057
_refine_diff_density_max 0.141
_refine_diff_density_min -0.122
_refine_ls_abs_structure_details
;
Flack <i>x</i> determined using 2576 quotients
[(<i>I</i>^+^)-(<i>I</i>^-^)]/[(<i>I</i>^+^)+(<i>I</i>^-^)]
(Parsons <i>et al.</i>,  2013)
;
_refine_ls_abs_structure_Flack 0.05(11)
_refine_ls_extinction_method none
_refine_ls_goodness_of_fit_ref 1.047
_refine_ls_hydrogen_treatment constr
_refine_ls_matrix_type full
_refine_ls_number_parameters 583
_refine_ls_number_reflns 7883
_refine_ls_number_restraints 1
_refine_ls_restrained_S_all 1.047
_refine_ls_R_factor_all 0.0382
_refine_ls_R_factor_gt 0.0319
_refine_ls_shift/su_max 0.001
_refine_ls_shift/su_mean 0.000
_refine_ls_structure_factor_coef Fsqd
_refine_ls_weighting_details 'w=1/[\s^2^(Fo^2^)+(0.0516P)^2^+4.5797P] where P=(Fo^2^+2Fc^2^)/3'
_refine_ls_weighting_scheme calc
_refine_ls_wR_factor_gt 0.0836
_refine_ls_wR_factor_ref 0.0875
_reflns_number_gt 7093
_reflns_number_total 7883
_reflns_threshold_expression 'I > 2\s(I)'
_cod_data_source_file hb4461.cif
_cod_data_source_block I
_cod_original_cell_volume 17536.7(10)
_cod_database_code 1570997
_shelx_space_group_comment
;
The symmetry employed for this shelxl refinement is uniquely defined
by the following loop, which should always be used as a source of
symmetry information in preference to the above space-group names.
They are only intended as comments.
;
_shelx_estimated_absorpt_t_min 0.833
_shelx_estimated_absorpt_t_max 0.968

loop_
_space_group_symop_operation_xyz
'x, y, z'
'-x, -y, z'
'-x+1/4, y+1/4, z+1/4'
'x+1/4, -y+1/4, z+1/4'
'x, y+1/2, z+1/2'
'-x, -y+1/2, z+1/2'
'-x+1/4, y+3/4, z+3/4'
'x+1/4, -y+3/4, z+3/4'
'x+1/2, y, z+1/2'
'-x+1/2, -y, z+1/2'
'-x+3/4, y+1/4, z+3/4'
'x+3/4, -y+1/4, z+3/4'
'x+1/2, y+1/2, z'
'-x+1/2, -y+1/2, z'
'-x+3/4, y+3/4, z+1/4'
'x+3/4, -y+3/4, z+1/4'

loop_
_atom_site_type_symbol
_atom_site_label
_atom_site_fract_x
_atom_site_fract_y
_atom_site_fract_z
_atom_site_U_iso_or_equiv
_atom_site_adp_type
_atom_site_calc_flag
_atom_site_occupancy
_atom_site_disorder_assembly
_atom_site_disorder_group
O O1 0.68396(5) 0.27565(2) 0.2726(2) 0.0402(3) Uani d 1 . .
O O2 0.78817(5) 0.38019(2) 0.6660(2) 0.0409(3) Uani d 1 . .
N N1 0.75013(6) 0.29216(2) 0.3061(3) 0.0406(4) Uani d 1 . .
N N2 0.72477(6) 0.39843(2) 0.6480(2) 0.0391(4) Uani d 1 . .
C C1 0.49157(8) 0.22651(3) -0.1132(4) 0.0526(6) Uani d 1 . .
H H1 0.4682 0.2226 -0.1943 0.063 Uiso calc 1 . .
C C2 0.52104(8) 0.23919(3) -0.1621(4) 0.0466(5) Uani d 1 . .
H H12 0.5179 0.2438 -0.2767 0.056 Uiso calc 1 . .
C C3 0.55520(7) 0.24517(2) -0.0444(3) 0.0389(5) Uani d 1 . .
C C4 0.56028(7) 0.23788(2) 0.1260(3) 0.0376(4) Uani d 1 . .
C C5 0.59466(7) 0.24381(2) 0.2485(3) 0.0353(4) Uani d 1 . .
C C6 0.62375(7) 0.25712(2) 0.1999(3) 0.0351(4) Uani d 1 . .
C C7 0.65673(7) 0.26294(2) 0.3240(3) 0.0366(4) Uani d 1 . .
C C8 0.71032(7) 0.28537(3) 0.4033(3) 0.0399(5) Uani d 1 . .
C C9 0.67930(7) 0.30043(3) 0.4504(3) 0.0412(5) Uani d 1 . .
C C10 0.69106(7) 0.31118(3) 0.2957(3) 0.0397(5) Uani d 1 . .
C C11 0.66867(8) 0.32476(3) 0.2334(3) 0.0459(5) Uani d 1 . .
H H25 0.6396 0.3284 0.2858 0.055 Uiso calc 1 . .
C C12 0.68919(9) 0.33315(3) 0.0921(4) 0.0488(5) Uani d 1 . .
H H2 0.6738 0.3425 0.0469 0.059 Uiso calc 1 . .
C C13 0.73180(9) 0.32794(3) 0.0178(3) 0.0482(5) Uani d 1 . .
H H3 0.7457 0.3338 -0.0770 0.058 Uiso calc 1 . .
C C14 0.75482(8) 0.31420(3) 0.0791(3) 0.0445(5) Uani d 1 . .
H H4 0.7841 0.3107 0.0278 0.053 Uiso calc 1 . .
C C15 0.73375(7) 0.30585(2) 0.2170(3) 0.0391(4) Uani d 1 . .
C C16 0.78824(8) 0.28208(3) 0.2337(3) 0.0473(5) Uani d 1 . .
H H5 0.7957 0.2736 0.3215 0.057 Uiso calc 1 . .
H H6 0.8174 0.2887 0.2198 0.057 Uiso calc 1 . .
C C17 0.77745(10) 0.27406(3) 0.0559(4) 0.0604(7) Uani d 1 . .
H H8 0.7506 0.2666 0.0701 0.091 Uiso calc 1 . .
H H9 0.8059 0.2682 0.0154 0.091 Uiso calc 1 . .
H H7 0.7690 0.2823 -0.0318 0.091 Uiso calc 1 . .
C C18 0.72429(8) 0.27535(3) 0.5602(3) 0.0446(5) Uani d 1 . .
H H18 0.7511 0.2785 0.6300 0.054 Uiso calc 1 . .
C C19 0.70026(8) 0.26220(3) 0.6043(3) 0.0438(5) Uani d 1 . .
H H10 0.7078 0.2569 0.7122 0.053 Uiso calc 1 . .
C C20 0.66256(7) 0.25577(3) 0.4907(3) 0.0394(4) Uani d 1 . .
C C21 0.63335(8) 0.24281(3) 0.5358(3) 0.0414(5) Uani d 1 . .
H H11 0.6370 0.2380 0.6492 0.050 Uiso calc 1 . .
C C22 0.59920(7) 0.23676(2) 0.4196(3) 0.0391(5) Uani d 1 . .
C C23 0.49588(8) 0.21950(3) 0.0514(4) 0.0520(6) Uani d 1 . .
H H15 0.4755 0.2108 0.0817 0.062 Uiso calc 1 . .
C C24 0.52960(7) 0.22493(2) 0.1750(4) 0.0441(5) Uani d 1 . .
C C25 0.53434(8) 0.21828(3) 0.3484(4) 0.0485(6) Uani d 1 . .
H H13 0.5137 0.2098 0.3834 0.058 Uiso calc 1 . .
C C26 0.56729(8) 0.22374(3) 0.4634(3) 0.0450(5) Uani d 1 . .
H H14 0.5697 0.2189 0.5771 0.054 Uiso calc 1 . .
C C27 0.58500(7) 0.25868(3) -0.0873(3) 0.0405(5) Uani d 1 . .
H H16 0.5816 0.2637 -0.1999 0.049 Uiso calc 1 . .
C C28 0.61772(7) 0.26445(2) 0.0283(3) 0.0379(4) Uani d 1 . .
H H17 0.6369 0.2734 -0.0038 0.045 Uiso calc 1 . .
C C29 0.62612(8) 0.29652(3) 0.4726(4) 0.0492(5) Uani d 1 . .
H H21 0.6086 0.3063 0.5046 0.074 Uiso calc 1 . .
H H20 0.6222 0.2885 0.5667 0.074 Uiso calc 1 . .
H H19 0.6134 0.2923 0.3609 0.074 Uiso calc 1 . .
C C30 0.69756(9) 0.30836(3) 0.6232(3) 0.0498(5) Uani d 1 . .
H H22 0.7323 0.3100 0.6153 0.075 Uiso calc 1 . .
H H24 0.6903 0.3014 0.7244 0.075 Uiso calc 1 . .
H H23 0.6816 0.3187 0.6394 0.075 Uiso calc 1 . .
C C31 0.79572(10) 0.43889(3) 0.8270(4) 0.0552(6) Uani d 1 . .
H H26 0.8132 0.4481 0.8642 0.066 Uiso calc 1 . .
C C32 0.81345(8) 0.42939(3) 0.6893(4) 0.0480(5) Uani d 1 . .
H H29 0.8427 0.4321 0.6317 0.058 Uiso calc 1 . .
C C33 0.78762(7) 0.41609(3) 0.6387(3) 0.0402(5) Uani d 1 . .
C C34 0.79542(7) 0.40448(3) 0.4869(3) 0.0401(5) Uani d 1 . .
C C35 0.76095(7) 0.39047(3) 0.5436(3) 0.0377(4) Uani d 1 . .
C C36 0.79747(7) 0.36449(2) 0.6332(3) 0.0352(4) Uani d 1 . .
C C37 0.82225(6) 0.35612(2) 0.7649(3) 0.0346(4) Uani d 1 . .
C C38 0.83340(7) 0.33967(2) 0.7347(3) 0.0362(4) Uani d 1 . .
C C39 0.85763(7) 0.33074(3) 0.8681(3) 0.0386(5) Uani d 1 . .
C C40 0.87026(7) 0.33803(3) 1.0307(3) 0.0417(5) Uani d 1 . .
C C41 0.89302(8) 0.32885(3) 1.1613(4) 0.0509(6) Uani d 1 . .
H H39 0.9013 0.3336 1.2718 0.061 Uiso calc 1 . .
C C42 0.90363(9) 0.31284(3) 1.1303(4) 0.0553(6) Uani d 1 . .
H H27 0.9195 0.3068 1.2194 0.066 Uiso calc 1 . .
C C43 0.75289(10) 0.43503(3) 0.9099(4) 0.0546(6) Uani d 1 . .
H H28 0.7412 0.4417 1.0025 0.066 Uiso calc 1 . .
C C44 0.77800(9) 0.41241(3) 0.3140(3) 0.0505(6) Uani d 1 . .
H H31 0.7440 0.4153 0.3256 0.076 Uiso calc 1 . .
H H30 0.7820 0.4049 0.2151 0.076 Uiso calc 1 . .
H H32 0.7969 0.4221 0.2913 0.076 Uiso calc 1 . .
C C45 0.78170(7) 0.35692(3) 0.4769(3) 0.0397(5) Uani d 1 . .
C C46 0.75138(8) 0.36604(3) 0.3590(3) 0.0447(5) Uani d 1 . .
H H33 0.7390 0.3611 0.2553 0.054 Uiso calc 1 . .
C C47 0.74031(8) 0.38122(3) 0.3921(3) 0.0427(5) Uani d 1 . .
H H34 0.7182 0.3865 0.3157 0.051 Uiso calc 1 . .
C C48 0.79326(8) 0.34089(3) 0.4491(3) 0.0454(5) Uani d 1 . .
H H35 0.7833 0.3358 0.3425 0.054 Uiso calc 1 . .
C C49 0.81906(7) 0.33215(3) 0.5736(3) 0.0416(5) Uani d 1 . .
C C50 0.83064(8) 0.31546(3) 0.5486(4) 0.0513(6) Uani d 1 . .
H H41 0.8218 0.3103 0.4411 0.062 Uiso calc 1 . .
C C51 0.85366(8) 0.30704(3) 0.6740(4) 0.0527(6) Uani d 1 . .
H H40 0.8605 0.2961 0.6531 0.063 Uiso calc 1 . .
C C52 0.86823(7) 0.31413(3) 0.8381(4) 0.0450(5) Uani d 1 . .
C C53 0.85825(7) 0.35469(3) 1.0575(3) 0.0419(5) Uani d 1 . .
H H36 0.8664 0.3597 1.1667 0.050 Uiso calc 1 . .
C C54 0.83572(7) 0.36331(2) 0.9311(3) 0.0377(4) Uani d 1 . .
H H37 0.8287 0.3743 0.9521 0.045 Uiso calc 1 . .
C C55 0.89149(8) 0.30561(3) 0.9725(4) 0.0538(6) Uani d 1 . .
H H38 0.8990 0.2946 0.9546 0.065 Uiso calc 1 . .
C C56 0.68720(8) 0.38924(3) 0.7366(3) 0.0460(5) Uani d 1 . .
H H43 0.6766 0.3806 0.6555 0.055 Uiso calc 1 . .
H H42 0.6594 0.3964 0.7568 0.055 Uiso calc 1 . .
C C57 0.70128(9) 0.38166(3) 0.9140(4) 0.0564(6) Uani d 1 . .
H H46 0.7249 0.3732 0.8934 0.085 Uiso calc 1 . .
H H45 0.6727 0.3771 0.9706 0.085 Uiso calc 1 . .
H H44 0.7152 0.3899 0.9914 0.085 Uiso calc 1 . .
C C58 0.74486(7) 0.41221(2) 0.7245(3) 0.0390(4) Uani d 1 . .
C C59 0.72669(9) 0.42158(3) 0.8602(3) 0.0480(5) Uani d 1 . .
H H47 0.6974 0.4189 0.9174 0.058 Uiso calc 1 . .
C C60 0.84729(8) 0.39879(3) 0.4620(4) 0.0538(6) Uani d 1 . .
H H50 0.8675 0.4079 0.4279 0.081 Uiso calc 1 . .
H H49 0.8484 0.3906 0.3686 0.081 Uiso calc 1 . .
H H48 0.8591 0.3942 0.5734 0.081 Uiso calc 1 . .

loop_
_atom_site_aniso_label
_atom_site_aniso_U_11
_atom_site_aniso_U_22
_atom_site_aniso_U_33
_atom_site_aniso_U_12
_atom_site_aniso_U_13
_atom_site_aniso_U_23
O1 0.0442(7) 0.0403(8) 0.0362(8) -0.0077(6) -0.0033(6) 0.0017(6)
O2 0.0530(8) 0.0330(7) 0.0368(8) 0.0030(6) -0.0096(7) -0.0040(6)
N1 0.0361(8) 0.0424(9) 0.0433(10) -0.0014(7) -0.0006(7) -0.0029(8)
N2 0.0393(8) 0.0412(9) 0.0368(9) 0.0004(7) 0.0003(7) 0.0017(8)
C1 0.0409(11) 0.0437(12) 0.0732(18) 0.0056(9) -0.0102(11) -0.0153(12)
C2 0.0422(10) 0.0397(11) 0.0581(14) 0.0077(9) -0.0079(10) -0.0104(10)
C3 0.0372(9) 0.0338(10) 0.0458(12) 0.0078(8) -0.0022(9) -0.0082(9)
C4 0.0352(9) 0.0296(9) 0.0479(12) 0.0051(7) 0.0056(9) -0.0047(9)
C5 0.0350(9) 0.0301(9) 0.0408(11) 0.0064(7) 0.0050(8) -0.0011(9)
C6 0.0359(9) 0.0324(9) 0.0371(11) 0.0030(7) 0.0038(8) -0.0020(8)
C7 0.0373(9) 0.0343(10) 0.0381(11) 0.0012(8) 0.0028(9) 0.0015(9)
C8 0.0362(9) 0.0441(11) 0.0395(11) -0.0042(8) -0.0045(8) -0.0022(9)
C9 0.0379(10) 0.0447(11) 0.0409(12) -0.0028(8) 0.0000(9) -0.0013(10)
C10 0.0366(9) 0.0418(11) 0.0408(12) -0.0069(8) -0.0027(9) -0.0052(9)
C11 0.0409(10) 0.0435(11) 0.0533(14) -0.0033(9) -0.0022(10) -0.0066(11)
C12 0.0518(12) 0.0407(11) 0.0539(14) -0.0069(10) -0.0107(11) 0.0021(11)
C13 0.0549(12) 0.0479(13) 0.0420(13) -0.0167(10) -0.0021(10) 0.0003(10)
C14 0.0426(10) 0.0453(12) 0.0456(13) -0.0095(9) 0.0020(10) -0.0059(10)
C15 0.0384(9) 0.0394(10) 0.0396(11) -0.0082(8) -0.0031(9) -0.0062(9)
C16 0.0431(10) 0.0516(13) 0.0473(13) 0.0034(9) 0.0010(10) -0.0038(11)
C17 0.0667(15) 0.0575(15) 0.0572(16) 0.0075(12) 0.0036(13) -0.0157(13)
C18 0.0408(10) 0.0552(13) 0.0379(12) 0.0033(9) -0.0069(9) -0.0018(10)
C19 0.0453(11) 0.0504(12) 0.0356(11) 0.0057(9) -0.0024(9) 0.0045(10)
C20 0.0413(10) 0.0410(11) 0.0359(11) 0.0062(8) 0.0009(8) 0.0015(9)
C21 0.0456(10) 0.0408(11) 0.0379(11) 0.0091(9) 0.0076(9) 0.0070(9)
C22 0.0396(9) 0.0332(10) 0.0445(12) 0.0068(8) 0.0082(9) 0.0021(9)
C23 0.0386(10) 0.0349(11) 0.0825(18) -0.0009(9) 0.0028(11) -0.0110(12)
C24 0.0398(10) 0.0288(9) 0.0637(15) 0.0050(8) 0.0079(10) -0.0064(10)
C25 0.0429(10) 0.0330(10) 0.0697(17) 0.0016(9) 0.0133(11) 0.0007(11)
C26 0.0470(11) 0.0348(10) 0.0532(14) 0.0070(9) 0.0139(10) 0.0080(10)
C27 0.0444(10) 0.0384(10) 0.0388(11) 0.0055(8) -0.0018(9) -0.0008(9)
C28 0.0402(9) 0.0343(10) 0.0392(11) -0.0012(8) 0.0007(8) 0.0002(9)
C29 0.0409(11) 0.0507(12) 0.0560(14) -0.0003(9) 0.0064(10) 0.0017(11)
C30 0.0508(12) 0.0540(13) 0.0447(13) -0.0018(10) 0.0016(10) -0.0088(11)
C31 0.0676(15) 0.0364(11) 0.0616(16) 0.0046(11) -0.0202(13) -0.0038(11)
C32 0.0497(11) 0.0396(11) 0.0546(14) 0.0016(9) -0.0090(11) 0.0040(10)
C33 0.0411(10) 0.0368(10) 0.0426(12) 0.0056(8) -0.0075(9) 0.0025(9)
C34 0.0406(10) 0.0413(11) 0.0382(11) 0.0000(8) 0.0006(9) 0.0017(9)
C35 0.0401(9) 0.0388(10) 0.0342(11) 0.0022(8) -0.0034(8) 0.0024(9)
C36 0.0364(9) 0.0332(10) 0.0359(11) -0.0029(7) 0.0029(8) -0.0023(9)
C37 0.0322(8) 0.0348(10) 0.0369(11) -0.0036(7) 0.0040(8) -0.0023(8)
C38 0.0318(8) 0.0347(10) 0.0420(11) -0.0030(7) 0.0062(8) -0.0003(9)
C39 0.0306(8) 0.0367(10) 0.0484(12) -0.0024(7) 0.0063(9) 0.0009(9)
C40 0.0340(9) 0.0414(11) 0.0497(13) -0.0007(8) 0.0002(9) 0.0046(10)
C41 0.0477(11) 0.0499(13) 0.0551(14) 0.0026(10) -0.0062(11) 0.0060(12)
C42 0.0487(12) 0.0481(13) 0.0692(17) 0.0067(10) -0.0045(12) 0.0155(13)
C43 0.0765(16) 0.0398(12) 0.0476(13) 0.0159(11) -0.0071(13) -0.0072(11)
C44 0.0549(12) 0.0541(13) 0.0426(13) -0.0053(11) 0.0020(11) 0.0103(11)
C45 0.0414(10) 0.0411(11) 0.0365(11) -0.0073(8) 0.0014(9) -0.0059(9)
C46 0.0482(11) 0.0501(13) 0.0359(11) -0.0056(9) -0.0047(9) -0.0061(10)
C47 0.0443(11) 0.0505(12) 0.0333(11) -0.0025(9) -0.0041(9) 0.0006(10)
C48 0.0489(11) 0.0442(11) 0.0430(12) -0.0054(9) -0.0022(10) -0.0139(10)
C49 0.0390(10) 0.0375(10) 0.0483(13) -0.0036(8) 0.0042(9) -0.0103(10)
C50 0.0482(11) 0.0421(12) 0.0635(16) -0.0024(10) 0.0028(12) -0.0174(11)
C51 0.0449(11) 0.0344(11) 0.0788(19) 0.0003(9) 0.0082(12) -0.0107(12)
C52 0.0342(9) 0.0355(10) 0.0653(15) 0.0002(8) 0.0090(10) 0.0014(10)
C53 0.0442(10) 0.0416(11) 0.0400(12) 0.0005(9) -0.0040(9) -0.0010(10)
C54 0.0409(10) 0.0336(10) 0.0387(11) 0.0001(8) 0.0001(9) -0.0024(9)
C55 0.0431(11) 0.0385(12) 0.0798(19) 0.0056(9) 0.0060(12) 0.0058(13)
C56 0.0408(10) 0.0538(13) 0.0432(12) -0.0029(9) 0.0010(9) 0.0037(11)
C57 0.0579(13) 0.0651(16) 0.0464(14) -0.0075(12) 0.0024(11) 0.0138(12)
C58 0.0425(10) 0.0369(10) 0.0374(11) 0.0062(8) -0.0043(9) 0.0035(9)
C59 0.0548(12) 0.0462(12) 0.0429(12) 0.0121(10) -0.0006(10) -0.0001(10)
C60 0.0438(11) 0.0567(14) 0.0609(16) 0.0014(10) 0.0070(11) -0.0025(12)

loop_
_atom_type_symbol
_atom_type_description
_atom_type_scat_dispersion_real
_atom_type_scat_dispersion_imag
_atom_type_scat_source
C C 0.0181 0.0091 'International Tables Vol C Tables 4.2.6.8 and 6.1.1.4'
H H 0.0000 0.0000 'International Tables Vol C Tables 4.2.6.8 and 6.1.1.4'
N N 0.0311 0.0180 'International Tables Vol C Tables 4.2.6.8 and 6.1.1.4'
O O 0.0492 0.0322 'International Tables Vol C Tables 4.2.6.8 and 6.1.1.4'

loop_
_geom_angle_atom_site_label_1
_geom_angle_atom_site_label_2
_geom_angle_atom_site_label_3
_geom_angle_site_symmetry_1
_geom_angle_site_symmetry_3
_geom_angle
_geom_angle_publ_flag
C7 O1 C8 . . 121.17(16) ?
C36 O2 C35 . . 123.18(16) ?
C15 N1 C8 . . 108.19(16) ?
C15 N1 C16 . . 121.8(2) ?
C8 N1 C16 . . 121.46(18) ?
C58 N2 C35 . . 108.83(16) ?
C58 N2 C56 . . 121.96(19) ?
C35 N2 C56 . . 120.65(18) ?
C23 C1 C2 . . 120.7(2) ?
C23 C1 H1 . . 119.6 ?
C2 C1 H1 . . 119.6 ?
C1 C2 C3 . . 120.5(2) ?
C1 C2 H12 . . 119.7 ?
C3 C2 H12 . . 119.7 ?
C2 C3 C4 . . 119.2(2) ?
C2 C3 C27 . . 122.2(2) ?
C4 C3 C27 . . 118.62(19) ?
C5 C4 C24 . . 120.0(2) ?
C5 C4 C3 . . 120.22(18) ?
C24 C4 C3 . . 119.7(2) ?
C4 C5 C6 . . 119.32(19) ?
C4 C5 C22 . . 120.34(18) ?
C6 C5 C22 . . 120.33(19) ?
C7 C6 C5 . . 118.31(19) ?
C7 C6 C28 . . 121.95(18) ?
C5 C6 C28 . . 119.72(19) ?
O1 C7 C6 . . 116.60(18) ?
O1 C7 C20 . . 121.56(19) ?
C6 C7 C20 . . 121.81(19) ?
N1 C8 O1 . . 105.06(17) ?
N1 C8 C18 . . 114.76(17) ?
O1 C8 C18 . . 110.45(17) ?
N1 C8 C9 . . 102.94(17) ?
O1 C8 C9 . . 108.56(16) ?
C18 C8 C9 . . 114.37(19) ?
C10 C9 C29 . . 115.04(19) ?
C10 C9 C30 . . 108.95(18) ?
C29 C9 C30 . . 108.6(2) ?
C10 C9 C8 . . 100.53(17) ?
C29 C9 C8 . . 112.92(18) ?
C30 C9 C8 . . 110.63(18) ?
C11 C10 C15 . . 120.1(2) ?
C11 C10 C9 . . 131.0(2) ?
C15 C10 C9 . . 108.83(19) ?
C10 C11 C12 . . 119.2(2) ?
C10 C11 H25 . . 120.4 ?
C12 C11 H25 . . 120.4 ?
C13 C12 C11 . . 120.2(2) ?
C13 C12 H2 . . 119.9 ?
C11 C12 H2 . . 119.9 ?
C12 C13 C14 . . 121.3(2) ?
C12 C13 H3 . . 119.3 ?
C14 C13 H3 . . 119.3 ?
C15 C14 C13 . . 118.0(2) ?
C15 C14 H4 . . 121.0 ?
C13 C14 H4 . . 121.0 ?
C14 C15 N1 . . 129.3(2) ?
C14 C15 C10 . . 121.2(2) ?
N1 C15 C10 . . 109.43(19) ?
N1 C16 C17 . . 115.9(2) ?
N1 C16 H5 . . 108.3 ?
C17 C16 H5 . . 108.3 ?
N1 C16 H6 . . 108.3 ?
C17 C16 H6 . . 108.3 ?
H5 C16 H6 . . 107.4 ?
C16 C17 H8 . . 109.5 ?
C16 C17 H9 . . 109.5 ?
H8 C17 H9 . . 109.5 ?
C16 C17 H7 . . 109.5 ?
H8 C17 H7 . . 109.5 ?
H9 C17 H7 . . 109.5 ?
C19 C18 C8 . . 121.8(2) ?
C19 C18 H18 . . 119.1 ?
C8 C18 H18 . . 119.1 ?
C18 C19 C20 . . 121.4(2) ?
C18 C19 H10 . . 119.3 ?
C20 C19 H10 . . 119.3 ?
C21 C20 C7 . . 118.8(2) ?
C21 C20 C19 . . 124.2(2) ?
C7 C20 C19 . . 116.95(19) ?
C22 C21 C20 . . 121.9(2) ?
C22 C21 H11 . . 119.1 ?
C20 C21 H11 . . 119.1 ?
C21 C22 C5 . . 118.83(19) ?
C21 C22 C26 . . 123.5(2) ?
C5 C22 C26 . . 117.6(2) ?
C1 C23 C24 . . 121.4(2) ?
C1 C23 H15 . . 119.3 ?
C24 C23 H15 . . 119.3 ?
C23 C24 C25 . . 123.1(2) ?
C23 C24 C4 . . 118.4(2) ?
C25 C24 C4 . . 118.4(2) ?
C26 C25 C24 . . 121.5(2) ?
C26 C25 H13 . . 119.2 ?
C24 C25 H13 . . 119.2 ?
C25 C26 C22 . . 122.0(2) ?
C25 C26 H14 . . 119.0 ?
C22 C26 H14 . . 119.0 ?
C28 C27 C3 . . 121.7(2) ?
C28 C27 H16 . . 119.2 ?
C3 C27 H16 . . 119.2 ?
C27 C28 C6 . . 120.45(19) ?
C27 C28 H17 . . 119.8 ?
C6 C28 H17 . . 119.8 ?
C9 C29 H21 . . 109.5 ?
C9 C29 H20 . . 109.5 ?
H21 C29 H20 . . 109.5 ?
C9 C29 H19 . . 109.5 ?
H21 C29 H19 . . 109.5 ?
H20 C29 H19 . . 109.5 ?
C9 C30 H22 . . 109.5 ?
C9 C30 H24 . . 109.5 ?
H22 C30 H24 . . 109.5 ?
C9 C30 H23 . . 109.5 ?
H22 C30 H23 . . 109.5 ?
H24 C30 H23 . . 109.5 ?
C43 C31 C32 . . 120.5(2) ?
C43 C31 H26 . . 119.7 ?
C32 C31 H26 . . 119.7 ?
C33 C32 C31 . . 118.6(2) ?
C33 C32 H29 . . 120.7 ?
C31 C32 H29 . . 120.7 ?
C32 C33 C58 . . 120.4(2) ?
C32 C33 C34 . . 130.5(2) ?
C58 C33 C34 . . 108.93(19) ?
C33 C34 C60 . . 115.23(19) ?
C33 C34 C44 . . 108.60(18) ?
C60 C34 C44 . . 109.1(2) ?
C33 C34 C35 . . 100.53(17) ?
C60 C34 C35 . . 112.27(18) ?
C44 C34 C35 . . 110.90(18) ?
N2 C35 O2 . . 106.71(16) ?
N2 C35 C47 . . 112.72(17) ?
O2 C35 C47 . . 112.11(17) ?
N2 C35 C34 . . 103.49(17) ?
O2 C35 C34 . . 106.80(16) ?
C47 C35 C34 . . 114.32(18) ?
O2 C36 C37 . . 116.57(18) ?
O2 C36 C45 . . 121.74(19) ?
C37 C36 C45 . . 121.66(18) ?
C36 C37 C38 . . 118.41(19) ?
C36 C37 C54 . . 122.64(18) ?
C38 C37 C54 . . 118.92(19) ?
C49 C38 C39 . . 120.35(19) ?
C49 C38 C37 . . 119.94(19) ?
C39 C38 C37 . . 119.69(19) ?
C40 C39 C38 . . 120.39(18) ?
C40 C39 C52 . . 120.1(2) ?
C38 C39 C52 . . 119.5(2) ?
C41 C40 C39 . . 119.2(2) ?
C41 C40 C53 . . 122.3(2) ?
C39 C40 C53 . . 118.6(2) ?
C42 C41 C40 . . 120.3(3) ?
C42 C41 H39 . . 119.8 ?
C40 C41 H39 . . 119.8 ?
C55 C42 C41 . . 121.0(2) ?
C55 C42 H27 . . 119.5 ?
C41 C42 H27 . . 119.5 ?
C31 C43 C59 . . 121.2(2) ?
C31 C43 H28 . . 119.4 ?
C59 C43 H28 . . 119.4 ?
C34 C44 H31 . . 109.5 ?
C34 C44 H30 . . 109.5 ?
H31 C44 H30 . . 109.5 ?
C34 C44 H32 . . 109.5 ?
H31 C44 H32 . . 109.5 ?
H30 C44 H32 . . 109.5 ?
C48 C45 C36 . . 119.0(2) ?
C48 C45 C46 . . 123.4(2) ?
C36 C45 C46 . . 117.47(19) ?
C47 C46 C45 . . 121.6(2) ?
C47 C46 H33 . . 119.2 ?
C45 C46 H33 . . 119.2 ?
C46 C47 C35 . . 123.2(2) ?
C46 C47 H34 . . 118.4 ?
C35 C47 H34 . . 118.4 ?
C45 C48 C49 . . 121.5(2) ?
C45 C48 H35 . . 119.2 ?
C49 C48 H35 . . 119.2 ?
C48 C49 C38 . . 119.34(19) ?
C48 C49 C50 . . 122.3(2) ?
C38 C49 C50 . . 118.3(2) ?
C51 C50 C49 . . 121.4(2) ?
C51 C50 H41 . . 119.3 ?
C49 C50 H41 . . 119.3 ?
C50 C51 C52 . . 121.9(2) ?
C50 C51 H40 . . 119.0 ?
C52 C51 H40 . . 119.0 ?
C55 C52 C51 . . 123.2(2) ?
C55 C52 C39 . . 118.2(2) ?
C51 C52 C39 . . 118.5(2) ?
C54 C53 C40 . . 121.5(2) ?
C54 C53 H36 . . 119.3 ?
C40 C53 H36 . . 119.3 ?
C53 C54 C37 . . 120.93(19) ?
C53 C54 H37 . . 119.5 ?
C37 C54 H37 . . 119.5 ?
C42 C55 C52 . . 121.2(2) ?
C42 C55 H38 . . 119.4 ?
C52 C55 H38 . . 119.4 ?
N2 C56 C57 . . 115.63(19) ?
N2 C56 H43 . . 108.4 ?
C57 C56 H43 . . 108.4 ?
N2 C56 H42 . . 108.4 ?
C57 C56 H42 . . 108.4 ?
H43 C56 H42 . . 107.4 ?
C56 C57 H46 . . 109.5 ?
C56 C57 H45 . . 109.5 ?
H46 C57 H45 . . 109.5 ?
C56 C57 H44 . . 109.5 ?
H46 C57 H44 . . 109.5 ?
H45 C57 H44 . . 109.5 ?
C59 C58 C33 . . 121.6(2) ?
C59 C58 N2 . . 128.4(2) ?
C33 C58 N2 . . 109.94(19) ?
C58 C59 C43 . . 117.6(2) ?
C58 C59 H47 . . 121.2 ?
C43 C59 H47 . . 121.2 ?
C34 C60 H50 . . 109.5 ?
C34 C60 H49 . . 109.5 ?
H50 C60 H49 . . 109.5 ?
C34 C60 H48 . . 109.5 ?
H50 C60 H48 . . 109.5 ?
H49 C60 H48 . . 109.5 ?

loop_
_geom_bond_atom_site_label_1
_geom_bond_atom_site_label_2
_geom_bond_site_symmetry_2
_geom_bond_distance
_geom_bond_publ_flag
O1 C7 . 1.360(2) ?
O1 C8 . 1.473(3) ?
O2 C36 . 1.359(2) ?
O2 C35 . 1.471(2) ?
N1 C15 . 1.402(3) ?
N1 C8 . 1.445(3) ?
N1 C16 . 1.461(3) ?
N2 C58 . 1.403(3) ?
N2 C35 . 1.441(3) ?
N2 C56 . 1.460(3) ?
C1 C23 . 1.377(4) ?
C1 C2 . 1.389(4) ?
C1 H1 . 0.9500 ?
C2 C3 . 1.394(3) ?
C2 H12 . 0.9500 ?
C3 C4 . 1.428(3) ?
C3 C27 . 1.438(3) ?
C4 C5 . 1.420(3) ?
C4 C24 . 1.427(3) ?
C5 C6 . 1.423(3) ?
C5 C22 . 1.423(3) ?
C6 C7 . 1.398(3) ?
C6 C28 . 1.441(3) ?
C7 C20 . 1.401(3) ?
C8 C18 . 1.500(3) ?
C8 C9 . 1.566(3) ?
C9 C10 . 1.507(3) ?
C9 C29 . 1.527(3) ?
C9 C30 . 1.547(3) ?
C10 C11 . 1.377(3) ?
C10 C15 . 1.402(3) ?
C11 C12 . 1.397(4) ?
C11 H25 . 0.9500 ?
C12 C13 . 1.383(4) ?
C12 H2 . 0.9500 ?
C13 C14 . 1.393(3) ?
C13 H3 . 0.9500 ?
C14 C15 . 1.382(3) ?
C14 H4 . 0.9500 ?
C16 C17 . 1.528(4) ?
C16 H5 . 0.9900 ?
C16 H6 . 0.9900 ?
C17 H8 . 0.9800 ?
C17 H9 . 0.9800 ?
C17 H7 . 0.9800 ?
C18 C19 . 1.328(3) ?
C18 H18 . 0.9500 ?
C19 C20 . 1.458(3) ?
C19 H10 . 0.9500 ?
C20 C21 . 1.396(3) ?
C21 C22 . 1.388(3) ?
C21 H11 . 0.9500 ?
C22 C26 . 1.443(3) ?
C23 C24 . 1.398(4) ?
C23 H15 . 0.9500 ?
C24 C25 . 1.426(4) ?
C25 C26 . 1.342(4) ?
C25 H13 . 0.9500 ?
C26 H14 . 0.9500 ?
C27 C28 . 1.350(3) ?
C27 H16 . 0.9500 ?
C28 H17 . 0.9500 ?
C29 H21 . 0.9800 ?
C29 H20 . 0.9800 ?
C29 H19 . 0.9800 ?
C30 H22 . 0.9800 ?
C30 H24 . 0.9800 ?
C30 H23 . 0.9800 ?
C31 C43 . 1.386(4) ?
C31 C32 . 1.396(4) ?
C31 H26 . 0.9500 ?
C32 C33 . 1.378(3) ?
C32 H29 . 0.9500 ?
C33 C58 . 1.394(3) ?
C33 C34 . 1.514(3) ?
C34 C60 . 1.534(3) ?
C34 C44 . 1.540(3) ?
C34 C35 . 1.573(3) ?
C35 C47 . 1.494(3) ?
C36 C37 . 1.397(3) ?
C36 C45 . 1.407(3) ?
C37 C38 . 1.426(3) ?
C37 C54 . 1.439(3) ?
C38 C49 . 1.424(3) ?
C38 C39 . 1.422(3) ?
C39 C40 . 1.413(3) ?
C39 C52 . 1.435(3) ?
C40 C41 . 1.400(3) ?
C40 C53 . 1.445(3) ?
C41 C42 . 1.389(4) ?
C41 H39 . 0.9500 ?
C42 C55 . 1.376(4) ?
C42 H27 . 0.9500 ?
C43 C59 . 1.391(4) ?
C43 H28 . 0.9500 ?
C44 H31 . 0.9800 ?
C44 H30 . 0.9800 ?
C44 H32 . 0.9800 ?
C45 C48 . 1.392(3) ?
C45 C46 . 1.443(3) ?
C46 C47 . 1.328(3) ?
C46 H33 . 0.9500 ?
C47 H34 . 0.9500 ?
C48 C49 . 1.389(3) ?
C48 H35 . 0.9500 ?
C49 C50 . 1.443(3) ?
C50 C51 . 1.341(4) ?
C50 H41 . 0.9500 ?
C51 C52 . 1.431(4) ?
C51 H40 . 0.9500 ?
C52 C55 . 1.397(4) ?
C53 C54 . 1.349(3) ?
C53 H36 . 0.9500 ?
C54 H37 . 0.9500 ?
C55 H38 . 0.9500 ?
C56 C57 . 1.530(4) ?
C56 H43 . 0.9900 ?
C56 H42 . 0.9900 ?
C57 H46 . 0.9800 ?
C57 H45 . 0.9800 ?
C57 H44 . 0.9800 ?
C58 C59 . 1.384(3) ?
C59 H47 . 0.9500 ?
C60 H50 . 0.9800 ?
C60 H49 . 0.9800 ?
C60 H48 . 0.9800 ?

loop_
_geom_hbond_atom_site_label_D
_geom_hbond_atom_site_label_H
_geom_hbond_atom_site_label_A
_geom_hbond_site_symmetry_A
_geom_hbond_distance_DH
_geom_hbond_distance_HA
_geom_hbond_distance_DA
_geom_hbond_angle_DHA
C16 H5 Cg6 14_655 0.99 2.91 3.683(3) 136
C2 H12 Cg3 6_654 0.95 2.86 3.698(3) 148
C48 H35 Cg7 1_555 0.95 2.80 3.641(3) 148
C56 H42 Cg29 16_455 0.99 2.96 3.856(2) 151
C59 H47 Cg31 16_455 0.95 2.98 3.800(3) 146

loop_
_geom_torsion_atom_site_label_1
_geom_torsion_atom_site_label_2
_geom_torsion_atom_site_label_3
_geom_torsion_atom_site_label_4
_geom_torsion_site_symmetry_1
_geom_torsion_site_symmetry_2
_geom_torsion_site_symmetry_3
_geom_torsion_site_symmetry_4
_geom_torsion
_geom_torsion_publ_flag
C23 C1 C2 C3 . . . . -0.7(3) ?
C1 C2 C3 C4 . . . . 1.3(3) ?
C1 C2 C3 C27 . . . . -177.4(2) ?
C2 C3 C4 C5 . . . . -179.70(18) ?
C27 C3 C4 C5 . . . . -0.9(3) ?
C2 C3 C4 C24 . . . . -1.7(3) ?
C27 C3 C4 C24 . . . . 177.13(18) ?
C24 C4 C5 C6 . . . . -177.70(17) ?
C3 C4 C5 C6 . . . . 0.3(3) ?
C24 C4 C5 C22 . . . . 0.8(3) ?
C3 C4 C5 C22 . . . . 178.85(17) ?
C4 C5 C6 C7 . . . . 178.80(17) ?
C22 C5 C6 C7 . . . . 0.3(3) ?
C4 C5 C6 C28 . . . . 0.4(3) ?
C22 C5 C6 C28 . . . . -178.07(18) ?
C8 O1 C7 C6 . . . . 163.87(17) ?
C8 O1 C7 C20 . . . . -18.0(3) ?
C5 C6 C7 O1 . . . . 179.85(17) ?
C28 C6 C7 O1 . . . . -1.8(3) ?
C5 C6 C7 C20 . . . . 1.8(3) ?
C28 C6 C7 C20 . . . . -179.91(19) ?
C15 N1 C8 O1 . . . . 82.8(2) ?
C16 N1 C8 O1 . . . . -65.6(2) ?
C15 N1 C8 C18 . . . . -155.68(19) ?
C16 N1 C8 C18 . . . . 55.9(3) ?
C15 N1 C8 C9 . . . . -30.8(2) ?
C16 N1 C8 C9 . . . . -179.19(19) ?
C7 O1 C8 N1 . . . . 154.17(16) ?
C7 O1 C8 C18 . . . . 29.9(2) ?
C7 O1 C8 C9 . . . . -96.3(2) ?
N1 C8 C9 C10 . . . . 29.6(2) ?
O1 C8 C9 C10 . . . . -81.43(19) ?
C18 C8 C9 C10 . . . . 154.74(17) ?
N1 C8 C9 C29 . . . . 152.7(2) ?
O1 C8 C9 C29 . . . . 41.7(3) ?
C18 C8 C9 C29 . . . . -82.2(2) ?
N1 C8 C9 C30 . . . . -85.4(2) ?
O1 C8 C9 C30 . . . . 163.55(17) ?
C18 C8 C9 C30 . . . . 39.7(2) ?
C29 C9 C10 C11 . . . . 42.5(3) ?
C30 C9 C10 C11 . . . . -79.6(3) ?
C8 C9 C10 C11 . . . . 164.1(2) ?
C29 C9 C10 C15 . . . . -141.0(2) ?
C30 C9 C10 C15 . . . . 96.9(2) ?
C8 C9 C10 C15 . . . . -19.4(2) ?
C15 C10 C11 C12 . . . . -0.4(3) ?
C9 C10 C11 C12 . . . . 175.8(2) ?
C10 C11 C12 C13 . . . . -0.9(3) ?
C11 C12 C13 C14 . . . . 1.0(4) ?
C12 C13 C14 C15 . . . . 0.1(3) ?
C13 C14 C15 N1 . . . . -177.6(2) ?
C13 C14 C15 C10 . . . . -1.3(3) ?
C8 N1 C15 C14 . . . . -164.1(2) ?
C16 N1 C15 C14 . . . . -15.8(3) ?
C8 N1 C15 C10 . . . . 19.3(2) ?
C16 N1 C15 C10 . . . . 167.61(18) ?
C11 C10 C15 C14 . . . . 1.5(3) ?
C9 C10 C15 C14 . . . . -175.5(2) ?
C11 C10 C15 N1 . . . . 178.42(19) ?
C9 C10 C15 N1 . . . . 1.5(2) ?
C15 N1 C16 C17 . . . . -62.1(3) ?
C8 N1 C16 C17 . . . . 82.0(3) ?
N1 C8 C18 C19 . . . . -143.1(2) ?
O1 C8 C18 C19 . . . . -24.6(3) ?
C9 C8 C18 C19 . . . . 98.2(3) ?
C8 C18 C19 C20 . . . . 7.3(3) ?
O1 C7 C20 C21 . . . . 179.76(19) ?
C6 C7 C20 C21 . . . . -2.3(3) ?
O1 C7 C20 C19 . . . . -2.0(3) ?
C6 C7 C20 C19 . . . . 175.96(19) ?
C18 C19 C20 C21 . . . . -174.6(2) ?
C18 C19 C20 C7 . . . . 7.3(3) ?
C7 C20 C21 C22 . . . . 0.6(3) ?
C19 C20 C21 C22 . . . . -177.4(2) ?
C20 C21 C22 C5 . . . . 1.4(3) ?
C20 C21 C22 C26 . . . . -177.87(19) ?
C4 C5 C22 C21 . . . . 179.68(18) ?
C6 C5 C22 C21 . . . . -1.8(3) ?
C4 C5 C22 C26 . . . . -1.0(3) ?
C6 C5 C22 C26 . . . . 177.46(18) ?
C2 C1 C23 C24 . . . . 0.5(3) ?
C1 C23 C24 C25 . . . . 178.3(2) ?
C1 C23 C24 C4 . . . . -0.8(3) ?
C5 C4 C24 C23 . . . . 179.43(19) ?
C3 C4 C24 C23 . . . . 1.4(3) ?
C5 C4 C24 C25 . . . . 0.3(3) ?
C3 C4 C24 C25 . . . . -177.73(18) ?
C23 C24 C25 C26 . . . . 179.7(2) ?
C4 C24 C25 C26 . . . . -1.2(3) ?
C24 C25 C26 C22 . . . . 1.0(3) ?
C21 C22 C26 C25 . . . . 179.4(2) ?
C5 C22 C26 C25 . . . . 0.1(3) ?
C2 C3 C27 C28 . . . . 179.5(2) ?
C4 C3 C27 C28 . . . . 0.7(3) ?
C3 C27 C28 C6 . . . . 0.1(3) ?
C7 C6 C28 C27 . . . . -178.94(19) ?
C5 C6 C28 C27 . . . . -0.6(3) ?
C43 C31 C32 C33 . . . . -0.4(4) ?
C31 C32 C33 C58 . . . . -0.4(3) ?
C31 C32 C33 C34 . . . . 174.4(2) ?
C32 C33 C34 C60 . . . . 45.0(3) ?
C58 C33 C34 C60 . . . . -139.7(2) ?
C32 C33 C34 C44 . . . . -77.6(3) ?
C58 C33 C34 C44 . . . . 97.7(2) ?
C32 C33 C34 C35 . . . . 166.0(2) ?
C58 C33 C34 C35 . . . . -18.8(2) ?
C58 N2 C35 O2 . . . . 85.09(19) ?
C56 N2 C35 O2 . . . . -63.4(2) ?
C58 N2 C35 C47 . . . . -151.43(18) ?
C56 N2 C35 C47 . . . . 60.1(3) ?
C58 N2 C35 C34 . . . . -27.4(2) ?
C56 N2 C35 C34 . . . . -175.84(18) ?
C36 O2 C35 N2 . . . . 130.42(19) ?
C36 O2 C35 C47 . . . . 6.6(3) ?
C36 O2 C35 C34 . . . . -119.4(2) ?
C33 C34 C35 N2 . . . . 27.23(19) ?
C60 C34 C35 N2 . . . . 150.2(2) ?
C44 C34 C35 N2 . . . . -87.5(2) ?
C33 C34 C35 O2 . . . . -85.19(18) ?
C60 C34 C35 O2 . . . . 37.8(2) ?
C44 C34 C35 O2 . . . . 160.09(17) ?
C33 C34 C35 C47 . . . . 150.21(18) ?
C60 C34 C35 C47 . . . . -86.8(2) ?
C44 C34 C35 C47 . . . . 35.5(3) ?
C35 O2 C36 C37 . . . . -177.71(17) ?
C35 O2 C36 C45 . . . . 0.4(3) ?
O2 C36 C37 C38 . . . . -179.05(17) ?
C45 C36 C37 C38 . . . . 2.8(3) ?
O2 C36 C37 C54 . . . . 2.7(3) ?
C45 C36 C37 C54 . . . . -175.46(19) ?
C36 C37 C38 C49 . . . . -0.3(3) ?
C54 C37 C38 C49 . . . . 177.98(18) ?
C36 C37 C38 C39 . . . . -178.57(17) ?
C54 C37 C38 C39 . . . . -0.2(3) ?
C49 C38 C39 C40 . . . . -177.59(18) ?
C37 C38 C39 C40 . . . . 0.6(3) ?
C49 C38 C39 C52 . . . . 1.0(3) ?
C37 C38 C39 C52 . . . . 179.18(17) ?
C38 C39 C40 C41 . . . . 178.42(19) ?
C52 C39 C40 C41 . . . . -0.1(3) ?
C38 C39 C40 C53 . . . . -0.3(3) ?
C52 C39 C40 C53 . . . . -178.88(18) ?
C39 C40 C41 C42 . . . . 0.9(3) ?
C53 C40 C41 C42 . . . . 179.6(2) ?
C40 C41 C42 C55 . . . . -0.9(4) ?
C32 C31 C43 C59 . . . . 0.7(4) ?
O2 C36 C45 C48 . . . . 178.58(19) ?
C37 C36 C45 C48 . . . . -3.4(3) ?
O2 C36 C45 C46 . . . . -5.5(3) ?
C37 C36 C45 C46 . . . . 172.55(19) ?
C48 C45 C46 C47 . . . . 178.5(2) ?
C36 C45 C46 C47 . . . . 2.8(3) ?
C45 C46 C47 C35 . . . . 4.9(3) ?
N2 C35 C47 C46 . . . . -129.7(2) ?
O2 C35 C47 C46 . . . . -9.3(3) ?
C34 C35 C47 C46 . . . . 112.5(2) ?
C36 C45 C48 C49 . . . . 1.4(3) ?
C46 C45 C48 C49 . . . . -174.2(2) ?
C45 C48 C49 C38 . . . . 1.0(3) ?
C45 C48 C49 C50 . . . . 178.8(2) ?
C39 C38 C49 C48 . . . . 176.70(19) ?
C37 C38 C49 C48 . . . . -1.5(3) ?
C39 C38 C49 C50 . . . . -1.3(3) ?
C37 C38 C49 C50 . . . . -179.47(19) ?
C48 C49 C50 C51 . . . . -176.9(2) ?
C38 C49 C50 C51 . . . . 1.0(3) ?
C49 C50 C51 C52 . . . . -0.4(4) ?
C50 C51 C52 C55 . . . . 178.8(2) ?
C50 C51 C52 C39 . . . . 0.1(3) ?
C40 C39 C52 C55 . . . . -0.6(3) ?
C38 C39 C52 C55 . . . . -179.14(19) ?
C40 C39 C52 C51 . . . . 178.20(19) ?
C38 C39 C52 C51 . . . . -0.4(3) ?
C41 C40 C53 C54 . . . . -179.1(2) ?
C39 C40 C53 C54 . . . . -0.4(3) ?
C40 C53 C54 C37 . . . . 0.8(3) ?
C36 C37 C54 C53 . . . . 177.79(19) ?
C38 C37 C54 C53 . . . . -0.5(3) ?
C41 C42 C55 C52 . . . . 0.2(4) ?
C51 C52 C55 C42 . . . . -178.2(2) ?
C39 C52 C55 C42 . . . . 0.5(3) ?
C58 N2 C56 C57 . . . . -62.7(3) ?
C35 N2 C56 C57 . . . . 81.6(3) ?
C32 C33 C58 C59 . . . . 0.9(3) ?
C34 C33 C58 C59 . . . . -174.9(2) ?
C32 C33 C58 N2 . . . . 178.92(19) ?
C34 C33 C58 N2 . . . . 3.1(2) ?
C35 N2 C58 C59 . . . . -166.0(2) ?
C56 N2 C58 C59 . . . . -18.0(3) ?
C35 N2 C58 C33 . . . . 16.2(2) ?
C56 N2 C58 C33 . . . . 164.11(19) ?
C33 C58 C59 C43 . . . . -0.6(3) ?
N2 C58 C59 C43 . . . . -178.2(2) ?
C31 C43 C59 C58 . . . . -0.2(4) ?
